data_4302067
loop_
_publ_author_name
'Christer B. Aaker\"oy'
'Benjamin M. T. Scott'
'Michelle M. Smith'
'Joaquin F. Urbina'
'John Desper'

_publ_section_title
;
Establishing Amide...Amide Reliability and Synthon Transferability in
the Supramolecular Assembly of Metal-Containing One-Dimensional
Architectures
;
_journal_name_full 'Inorganic Chemistry'
_journal_page_first 4052
_journal_page_last 4061
_journal_paper_doi 10.1021/ic801992t
_journal_volume 48
_journal_year 2009
_chemical_formula_moiety
;
(C17 H15 N3 O)2 Cu2 (C7 H4 O2 F)4 (C2 H3 N)4
;
_chemical_formula_sum 'C70 H58 Cu2 F4 N10 O10'
_chemical_formula_weight 1402.34
_chemical_name_systematic
;
528 3-[(2-phenylimidazol-1-yl)methyl]benzamide, Cu2(2-FC6H4COO)4 (CH3CN)2
;
_space_group_IT_number 2
_symmetry_cell_setting triclinic
_symmetry_space_group_name_Hall '-P 1'
_symmetry_space_group_name_H-M 'P -1'
_atom_sites_solution_hydrogens geom
_atom_sites_solution_primary direct
_atom_sites_solution_secondary difmap
_audit_creation_method SHELXL-97
_cell_angle_alpha 99.042(8)
_cell_angle_beta 91.419(6)
_cell_angle_gamma 116.183(7)
_cell_formula_units_Z 1
_cell_length_a 10.9819(16)
_cell_length_b 11.2072(15)
_cell_length_c 14.926(2)
_cell_measurement_reflns_used 2587
_cell_measurement_temperature 173(2)
_cell_measurement_theta_max 27.40
_cell_measurement_theta_min 2.35
_cell_volume 1618.8(4)
_computing_cell_refinement 'Bruker XSCANS'
_computing_data_collection 'Bruker XSCANS'
_computing_data_reduction 'Bruker SHELXTL'
_computing_molecular_graphics 'Bruker SHELXTL'
_computing_publication_material 'Bruker SHELXTL'
_computing_structure_refinement 'SHELXL-97 (Sheldrick, 1997)'
_computing_structure_solution 'SHELXS-97 (Sheldrick, 1990)'
_diffrn_ambient_temperature 173(2)
_diffrn_measured_fraction_theta_full 0.970
_diffrn_measured_fraction_theta_max 0.970
_diffrn_measurement_device_type 'CCD area detector'
_diffrn_measurement_method 'phi and omega scans'
_diffrn_radiation_monochromator graphite
_diffrn_radiation_source 'fine-focus sealed tube'
_diffrn_radiation_type MoK\a
_diffrn_radiation_wavelength 0.71073
_diffrn_reflns_av_R_equivalents 0.0912
_diffrn_reflns_av_sigmaI/netI 0.0916
_diffrn_reflns_limit_h_max 14
_diffrn_reflns_limit_h_min -13
_diffrn_reflns_limit_k_max 14
_diffrn_reflns_limit_k_min -13
_diffrn_reflns_limit_l_max 19
_diffrn_reflns_limit_l_min -18
_diffrn_reflns_number 12440
_diffrn_reflns_theta_full 27.56
_diffrn_reflns_theta_max 27.56
_diffrn_reflns_theta_min 2.06
_exptl_absorpt_coefficient_mu 0.737
_exptl_absorpt_correction_T_max 1.000
_exptl_absorpt_correction_T_min 0.733
_exptl_absorpt_correction_type multi-scan
_exptl_absorpt_process_details SADABS
_exptl_crystal_colour green
_exptl_crystal_density_diffrn 1.438
_exptl_crystal_density_method 'not measured'
_exptl_crystal_description plate
_exptl_crystal_F_000 722
_exptl_crystal_size_max 0.40
_exptl_crystal_size_mid 0.20
_exptl_crystal_size_min 0.08
_refine_diff_density_max 0.773
_refine_diff_density_min -0.569
_refine_diff_density_rms 0.117
_refine_ls_extinction_method none
_refine_ls_goodness_of_fit_ref 1.089
_refine_ls_hydrogen_treatment mixed
_refine_ls_matrix_type full
_refine_ls_number_parameters 442
_refine_ls_number_reflns 7276
_refine_ls_number_restraints 0
_refine_ls_restrained_S_all 1.089
_refine_ls_R_factor_all 0.0834
_refine_ls_R_factor_gt 0.0647
_refine_ls_shift/su_max 0.000
_refine_ls_shift/su_mean 0.000
_refine_ls_structure_factor_coef Fsqd
_refine_ls_weighting_details 'calc w=1/[\s^2^(Fo^2^)+(0.1100P)^2^+0.4000P] where P=(Fo^2^+2Fc^2^)/3'
_refine_ls_weighting_scheme calc
_refine_ls_wR_factor_gt 0.1759
_refine_ls_wR_factor_ref 0.1927
_reflns_number_gt 5544
_reflns_number_total 7276
_reflns_threshold_expression >2sigma(I)
_cod_data_source_file ic801992t_si_002_08.cif
_cod_data_source_block 4a
_cod_depositor_comments
;
The following automatic conversions were performed:
'_symmetry_cell_setting' value 'Triclinic' changed to 'triclinic'
according to '/home/saulius/struct/CIF-dictionaries/cif_core.dic'
dictionary named 'cif_core.dic' version 2.4.1 from 2010-06-29.

Automatic conversion script
Id: cif_fix_enum 1527 2010-12-29 10:47:43Z saulius 
;
_cod_original_sg_symbol_H-M P-1
_cod_database_code 4302067

loop_
_symmetry_equiv_pos_as_xyz
'x, y, z'
'-x, -y, -z'

loop_
_atom_site_label
_atom_site_type_symbol
_atom_site_fract_x
_atom_site_fract_y
_atom_site_fract_z
_atom_site_U_iso_or_equiv
_atom_site_adp_type
_atom_site_occupancy
_atom_site_symmetry_multiplicity
_atom_site_calc_flag
_atom_site_refinement_flags
_atom_site_disorder_assembly
_atom_site_disorder_group
Cu1 Cu 0.09789(4) 0.48128(3) 0.45640(3) 0.02037(15) Uani 1 1 d . . .
N1S N -0.1083(5) 0.3207(5) 0.0371(4) 0.0659(13) Uani 1 1 d . . .
C1S C -0.0274(5) 0.3589(4) 0.0959(4) 0.0476(11) Uani 1 1 d . . .
C2S C 0.0748(6) 0.4053(5) 0.1736(4) 0.0637(15) Uani 1 1 d . . .
H2A H 0.0341 0.4176 0.2298 0.096 Uiso 1 1 calc R . .
H2B H 0.1508 0.4917 0.1675 0.096 Uiso 1 1 calc R . .
H2C H 0.1084 0.3380 0.1759 0.096 Uiso 1 1 calc R . .
N2S N 0.4818(8) 0.6389(5) 0.0950(4) 0.092(2) Uani 1 1 d . . .
C3S C 0.3900(8) 0.5599(6) 0.0428(4) 0.0690(16) Uani 1 1 d . . .
C4S C 0.2789(6) 0.4575(6) -0.0251(5) 0.0719(16) Uani 1 1 d . . .
H4A H 0.3153 0.4459 -0.0834 0.108 Uiso 1 1 calc R . .
H4B H 0.2085 0.4873 -0.0334 0.108 Uiso 1 1 calc R . .
H4C H 0.2389 0.3711 -0.0037 0.108 Uiso 1 1 calc R . .
N11 N 0.2662(3) 0.4787(2) 0.38649(19) 0.0220(6) Uani 1 1 d . . .
C12 C 0.3352(3) 0.4073(3) 0.3858(2) 0.0216(7) Uani 1 1 d . . .
N13 N 0.4465(3) 0.4592(3) 0.3394(2) 0.0250(6) Uani 1 1 d . . .
C14 C 0.4458(4) 0.5673(3) 0.3088(2) 0.0267(7) Uani 1 1 d . . .
H14 H 0.5099 0.6229 0.2732 0.032 Uiso 1 1 calc R . .
C15 C 0.3369(4) 0.5801(3) 0.3389(2) 0.0270(7) Uani 1 1 d . . .
H15 H 0.3124 0.6487 0.3288 0.032 Uiso 1 1 calc R . .
C21 C 0.2930(3) 0.2825(3) 0.4229(2) 0.0229(7) Uani 1 1 d . . .
C22 C 0.3793(4) 0.2670(3) 0.4839(3) 0.0287(8) Uani 1 1 d . . .
H22 H 0.4681 0.3387 0.5036 0.034 Uiso 1 1 calc R . .
C23 C 0.3365(4) 0.1466(4) 0.5167(3) 0.0370(9) Uani 1 1 d . . .
H23 H 0.3954 0.1363 0.5592 0.044 Uiso 1 1 calc R . .
C24 C 0.2089(5) 0.0431(4) 0.4873(3) 0.0419(10) Uani 1 1 d . . .
H24 H 0.1800 -0.0397 0.5088 0.050 Uiso 1 1 calc R . .
C25 C 0.1225(4) 0.0581(4) 0.4272(3) 0.0401(10) Uani 1 1 d . . .
H25 H 0.0342 -0.0143 0.4073 0.048 Uiso 1 1 calc R . .
C26 C 0.1631(4) 0.1774(3) 0.3954(3) 0.0314(8) Uani 1 1 d . . .
H26 H 0.1021 0.1878 0.3546 0.038 Uiso 1 1 calc R . .
C31 C 0.3426(4) 0.1619(3) 0.0975(2) 0.0267(7) Uani 1 1 d . . .
N31 N 0.1570(4) -0.0181(3) -0.0048(3) 0.0361(8) Uani 1 1 d . . .
H31A H 0.066(5) -0.062(5) -0.035(3) 0.043 Uiso 1 1 d . . .
H31B H 0.190(5) -0.057(5) 0.000(4) 0.043 Uiso 1 1 d . . .
O31 O 0.1256(3) 0.1532(3) 0.0712(2) 0.0449(8) Uani 1 1 d . . .
C37 C 0.1999(4) 0.0987(3) 0.0538(3) 0.0294(8) Uani 1 1 d . . .
C32 C 0.3751(4) 0.2512(3) 0.1804(2) 0.0257(7) Uani 1 1 d . . .
H32 H 0.3058 0.2686 0.2074 0.031 Uiso 1 1 calc R . .
C33 C 0.5053(4) 0.3148(3) 0.2240(2) 0.0260(7) Uani 1 1 d . . .
C34 C 0.6062(4) 0.2913(4) 0.1813(3) 0.0332(8) Uani 1 1 d . . .
H34 H 0.6974 0.3362 0.2097 0.040 Uiso 1 1 calc R . .
C35 C 0.5763(4) 0.2051(4) 0.0996(3) 0.0399(9) Uani 1 1 d . . .
H35 H 0.6466 0.1906 0.0715 0.048 Uiso 1 1 calc R . .
C36 C 0.4443(4) 0.1386(4) 0.0574(3) 0.0364(9) Uani 1 1 d . . .
H36 H 0.4233 0.0771 0.0011 0.044 Uiso 1 1 calc R . .
C38 C 0.5417(4) 0.4038(4) 0.3162(3) 0.0316(8) Uani 1 1 d . . .
H38A H 0.5450 0.3509 0.3626 0.038 Uiso 1 1 calc R . .
H38B H 0.6340 0.4795 0.3184 0.038 Uiso 1 1 calc R . .
C41 C 0.0388(4) 0.2931(3) 0.6846(3) 0.0262(7) Uani 1 1 d . . .
C47 C 0.0225(3) 0.3704(3) 0.6158(2) 0.0235(7) Uani 1 1 d . . .
O41 O 0.0982(3) 0.3853(3) 0.5536(2) 0.0427(7) Uani 1 1 d . . .
O42 O -0.0632(3) 0.4143(3) 0.6251(2) 0.0397(7) Uani 1 1 d . . .
C42 C -0.0483(4) 0.2499(4) 0.7503(3) 0.0365(9) Uani 1 1 d . . .
F42 F -0.1588(3) 0.2716(3) 0.7546(2) 0.0520(7) Uani 1 1 d . . .
C43 C -0.0292(5) 0.1805(5) 0.8128(3) 0.0495(11) Uani 1 1 d . . .
H43 H -0.0906 0.1526 0.8577 0.059 Uiso 1 1 calc R . .
C44 C 0.0801(6) 0.1522(5) 0.8094(4) 0.0549(13) Uani 1 1 d . . .
H44 H 0.0947 0.1043 0.8524 0.066 Uiso 1 1 calc R . .
C45 C 0.1693(5) 0.1926(4) 0.7442(3) 0.0448(11) Uani 1 1 d . . .
H45 H 0.2449 0.1727 0.7418 0.054 Uiso 1 1 calc R . .
C46 C 0.1471(4) 0.2621(3) 0.6827(3) 0.0304(8) Uani 1 1 d . . .
H46 H 0.2082 0.2895 0.6376 0.036 Uiso 1 1 calc R . .
C51 C 0.2877(4) 0.8442(3) 0.6527(3) 0.0264(7) Uani 1 1 d . . .
C57 C 0.1768(3) 0.7166(3) 0.5975(2) 0.0233(7) Uani 1 1 d . . .
O51 O 0.2162(3) 0.6516(3) 0.5398(2) 0.0446(8) Uani 1 1 d . . .
O52 O 0.0554(3) 0.6830(3) 0.6114(2) 0.0381(7) Uani 1 1 d . . .
C52 C 0.2689(4) 0.9155(3) 0.7321(3) 0.0301(8) Uani 1 1 d . . .
F52 F 0.1460(3) 0.8733(2) 0.76291(18) 0.0488(7) Uani 1 1 d . . .
C53 C 0.3736(4) 1.0292(4) 0.7817(3) 0.0367(9) Uani 1 1 d . . .
H53 H 0.3575 1.0756 0.8354 0.044 Uiso 1 1 calc R . .
C54 C 0.5024(4) 1.0767(4) 0.7538(3) 0.0441(11) Uani 1 1 d . . .
H54 H 0.5756 1.1557 0.7882 0.053 Uiso 1 1 calc R . .
C55 C 0.5248(4) 1.0087(4) 0.6753(4) 0.0466(11) Uani 1 1 d . . .
H55 H 0.6135 1.0404 0.6557 0.056 Uiso 1 1 calc R . .
C56 C 0.4177(4) 0.8950(4) 0.6261(3) 0.0358(9) Uani 1 1 d . . .
H56 H 0.4337 0.8497 0.5717 0.043 Uiso 1 1 calc R . .

loop_
_atom_site_aniso_label
_atom_site_aniso_U_11
_atom_site_aniso_U_22
_atom_site_aniso_U_33
_atom_site_aniso_U_23
_atom_site_aniso_U_13
_atom_site_aniso_U_12
Cu1 0.0215(2) 0.0197(2) 0.0224(2) 0.00416(15) 0.00391(16) 0.01141(16)
N1S 0.043(2) 0.067(3) 0.088(4) -0.001(3) 0.005(3) 0.031(2)
C1S 0.039(3) 0.039(2) 0.062(3) -0.002(2) 0.014(2) 0.0187(19)
C2S 0.060(3) 0.061(3) 0.058(3) -0.019(3) 0.006(3) 0.026(3)
N2S 0.154(6) 0.058(3) 0.049(3) 0.006(2) 0.014(4) 0.035(3)
C3S 0.101(5) 0.058(3) 0.057(4) 0.016(3) 0.023(4) 0.042(3)
C4S 0.067(4) 0.061(3) 0.082(5) 0.017(3) 0.014(3) 0.022(3)
N11 0.0196(14) 0.0203(12) 0.0222(15) 0.0030(10) 0.0028(11) 0.0058(11)
C12 0.0172(15) 0.0190(13) 0.0234(17) -0.0044(12) -0.0011(13) 0.0063(12)
N13 0.0179(14) 0.0272(13) 0.0274(16) -0.0021(11) 0.0026(12) 0.0103(11)
C14 0.0227(17) 0.0290(16) 0.0252(18) 0.0057(13) 0.0039(14) 0.0085(14)
C15 0.0264(18) 0.0273(15) 0.0258(18) 0.0058(13) 0.0002(14) 0.0107(14)
C21 0.0217(16) 0.0227(14) 0.0260(18) 0.0014(12) 0.0045(13) 0.0125(13)
C22 0.0255(18) 0.0285(16) 0.034(2) 0.0015(14) 0.0023(15) 0.0153(14)
C23 0.044(2) 0.0370(19) 0.041(2) 0.0109(17) 0.0071(19) 0.0271(18)
C24 0.045(2) 0.0281(17) 0.062(3) 0.0167(18) 0.015(2) 0.0211(18)
C25 0.030(2) 0.0240(16) 0.056(3) 0.0039(17) 0.0034(19) 0.0044(15)
C26 0.0255(18) 0.0256(15) 0.044(2) 0.0032(15) 0.0033(16) 0.0131(14)
C31 0.0312(19) 0.0243(15) 0.0257(18) 0.0049(13) 0.0048(15) 0.0134(14)
N31 0.042(2) 0.0306(16) 0.0336(19) -0.0043(13) -0.0044(16) 0.0189(15)
O31 0.0348(16) 0.0393(14) 0.056(2) -0.0150(13) -0.0161(14) 0.0209(13)
C37 0.036(2) 0.0272(16) 0.0231(18) 0.0000(13) -0.0003(15) 0.0149(15)
C32 0.0251(17) 0.0286(15) 0.0270(19) 0.0036(13) 0.0060(14) 0.0156(14)
C33 0.0260(18) 0.0277(15) 0.0281(19) 0.0092(14) 0.0070(14) 0.0139(14)
C34 0.0250(19) 0.0377(18) 0.040(2) 0.0072(16) 0.0068(16) 0.0169(16)
C35 0.034(2) 0.042(2) 0.047(3) 0.0008(18) 0.0118(19) 0.0225(18)
C36 0.046(2) 0.0367(18) 0.032(2) 0.0030(16) 0.0113(18) 0.0242(18)
C38 0.0157(16) 0.0396(18) 0.038(2) 0.0007(16) 0.0038(14) 0.0133(15)
C41 0.0289(18) 0.0220(14) 0.0285(19) 0.0080(13) 0.0003(14) 0.0113(13)
C47 0.0261(17) 0.0166(13) 0.0265(18) 0.0028(12) -0.0011(14) 0.0092(13)
O41 0.0554(19) 0.0660(18) 0.0395(17) 0.0330(15) 0.0256(15) 0.0482(16)
O42 0.0495(18) 0.0572(16) 0.0397(16) 0.0286(14) 0.0221(14) 0.0412(15)
C42 0.037(2) 0.0388(19) 0.044(2) 0.0172(17) 0.0126(18) 0.0228(17)
F42 0.0475(15) 0.0684(16) 0.0627(18) 0.0418(14) 0.0291(13) 0.0355(13)
C43 0.060(3) 0.056(2) 0.046(3) 0.030(2) 0.018(2) 0.031(2)
C44 0.071(3) 0.059(3) 0.054(3) 0.035(2) 0.009(3) 0.039(3)
C45 0.045(3) 0.043(2) 0.058(3) 0.017(2) 0.002(2) 0.028(2)
C46 0.033(2) 0.0270(16) 0.034(2) 0.0066(14) 0.0013(16) 0.0155(15)
C51 0.0280(18) 0.0240(14) 0.032(2) 0.0069(13) -0.0007(15) 0.0156(14)
C57 0.0267(17) 0.0210(14) 0.0265(18) 0.0052(13) 0.0012(14) 0.0143(13)
O51 0.0259(14) 0.0395(14) 0.0499(19) -0.0189(13) 0.0051(13) 0.0071(12)
O52 0.0225(13) 0.0348(13) 0.0467(18) -0.0137(12) 0.0012(12) 0.0108(11)
C52 0.0299(19) 0.0281(16) 0.034(2) 0.0035(14) -0.0009(16) 0.0153(15)
F52 0.0423(14) 0.0500(13) 0.0418(15) -0.0090(11) 0.0090(12) 0.0154(12)
C53 0.040(2) 0.0285(17) 0.039(2) -0.0029(15) -0.0094(18) 0.0167(16)
C54 0.037(2) 0.0257(17) 0.058(3) -0.0044(17) -0.013(2) 0.0092(16)
C55 0.025(2) 0.0346(19) 0.069(3) -0.004(2) -0.003(2) 0.0078(16)
C56 0.029(2) 0.0290(17) 0.048(2) -0.0011(16) 0.0015(17) 0.0144(15)

loop_
_atom_type_symbol
_atom_type_description
_atom_type_scat_dispersion_real
_atom_type_scat_dispersion_imag
_atom_type_scat_source
C C 0.0033 0.0016 'International Tables Vol C Tables 4.2.6.8 and 6.1.1.4'
H H 0.0000 0.0000 'International Tables Vol C Tables 4.2.6.8 and 6.1.1.4'
N N 0.0061 0.0033 'International Tables Vol C Tables 4.2.6.8 and 6.1.1.4'
O O 0.0106 0.0060 'International Tables Vol C Tables 4.2.6.8 and 6.1.1.4'
F F 0.0171 0.0103 'International Tables Vol C Tables 4.2.6.8 and 6.1.1.4'
Cu Cu 0.3201 1.2651 'International Tables Vol C Tables 4.2.6.8 and 6.1.1.4'

loop_
_geom_angle_atom_site_label_1
_geom_angle_atom_site_label_2
_geom_angle_atom_site_label_3
_geom_angle
_geom_angle_site_symmetry_1
_geom_angle_site_symmetry_3
_geom_angle_publ_flag
O41 Cu1 O42 165.70(11) . 2_566 ?
O41 Cu1 O52 89.72(14) . 2_566 ?
O42 Cu1 O52 89.22(14) 2_566 2_566 ?
O41 Cu1 O51 88.53(15) . . ?
O42 Cu1 O51 89.06(14) 2_566 . ?
O52 Cu1 O51 166.00(11) 2_566 . ?
O41 Cu1 N11 101.53(11) . . ?
O42 Cu1 N11 92.66(11) 2_566 . ?
O52 Cu1 N11 101.28(11) 2_566 . ?
O51 Cu1 N11 92.68(11) . . ?
O41 Cu1 Cu1 83.30(8) . 2_566 ?
O42 Cu1 Cu1 82.41(8) 2_566 2_566 ?
O52 Cu1 Cu1 84.14(8) 2_566 2_566 ?
O51 Cu1 Cu1 81.86(8) . 2_566 ?
N11 Cu1 Cu1 172.67(7) . 2_566 ?
N1S C1S C2S 178.2(6) . . ?
C1S C2S H2A 109.5 . . ?
C1S C2S H2B 109.5 . . ?
H2A C2S H2B 109.5 . . ?
C1S C2S H2C 109.5 . . ?
H2A C2S H2C 109.5 . . ?
H2B C2S H2C 109.5 . . ?
N2S C3S C4S 177.0(7) . . ?
C3S C4S H4A 109.5 . . ?
C3S C4S H4B 109.5 . . ?
H4A C4S H4B 109.5 . . ?
C3S C4S H4C 109.5 . . ?
H4A C4S H4C 109.5 . . ?
H4B C4S H4C 109.5 . . ?
C12 N11 C15 105.7(3) . . ?
C12 N11 Cu1 134.2(2) . . ?
C15 N11 Cu1 119.5(2) . . ?
N11 C12 N13 110.6(3) . . ?
N11 C12 C21 125.2(3) . . ?
N13 C12 C21 124.0(3) . . ?
C12 N13 C14 107.2(3) . . ?
C12 N13 C38 127.8(3) . . ?
C14 N13 C38 124.7(3) . . ?
C15 C14 N13 106.8(3) . . ?
C15 C14 H14 126.6 . . ?
N13 C14 H14 126.6 . . ?
C14 C15 N11 109.7(3) . . ?
C14 C15 H15 125.1 . . ?
N11 C15 H15 125.1 . . ?
C22 C21 C26 119.4(3) . . ?
C22 C21 C12 121.7(3) . . ?
C26 C21 C12 118.9(3) . . ?
C21 C22 C23 120.2(3) . . ?
C21 C22 H22 119.9 . . ?
C23 C22 H22 119.9 . . ?
C24 C23 C22 119.6(4) . . ?
C24 C23 H23 120.2 . . ?
C22 C23 H23 120.2 . . ?
C23 C24 C25 120.5(3) . . ?
C23 C24 H24 119.7 . . ?
C25 C24 H24 119.7 . . ?
C24 C25 C26 120.4(4) . . ?
C24 C25 H25 119.8 . . ?
C26 C25 H25 119.8 . . ?
C25 C26 C21 120.0(4) . . ?
C25 C26 H26 120.0 . . ?
C21 C26 H26 120.0 . . ?
C36 C31 C32 119.2(3) . . ?
C36 C31 C37 122.5(3) . . ?
C32 C31 C37 118.3(3) . . ?
C37 N31 H31A 120(3) . . ?
C37 N31 H31B 117(4) . . ?
H31A N31 H31B 119(5) . . ?
O31 C37 N31 121.9(4) . . ?
O31 C37 C31 120.7(3) . . ?
N31 C37 C31 117.4(3) . . ?
C33 C32 C31 121.4(3) . . ?
C33 C32 H32 119.3 . . ?
C31 C32 H32 119.3 . . ?
C32 C33 C34 118.2(3) . . ?
C32 C33 C38 122.8(3) . . ?
C34 C33 C38 119.1(3) . . ?
C35 C34 C33 121.2(4) . . ?
C35 C34 H34 119.4 . . ?
C33 C34 H34 119.4 . . ?
C34 C35 C36 120.2(4) . . ?
C34 C35 H35 119.9 . . ?
C36 C35 H35 119.9 . . ?
C35 C36 C31 119.8(4) . . ?
C35 C36 H36 120.1 . . ?
C31 C36 H36 120.1 . . ?
N13 C38 C33 113.6(3) . . ?
N13 C38 H38A 108.8 . . ?
C33 C38 H38A 108.8 . . ?
N13 C38 H38B 108.8 . . ?
C33 C38 H38B 108.8 . . ?
H38A C38 H38B 107.7 . . ?
C42 C41 C46 117.2(3) . . ?
C42 C41 C47 124.2(3) . . ?
C46 C41 C47 118.6(3) . . ?
O42 C47 O41 125.6(3) . . ?
O42 C47 C41 118.5(3) . . ?
O41 C47 C41 115.9(3) . . ?
C47 O41 Cu1 124.2(2) . . ?
C47 O42 Cu1 124.5(2) . 2_566 ?
F42 C42 C43 116.6(4) . . ?
F42 C42 C41 120.9(3) . . ?
C43 C42 C41 122.5(4) . . ?
C44 C43 C42 118.8(4) . . ?
C44 C43 H43 120.6 . . ?
C42 C43 H43 120.6 . . ?
C43 C44 C45 120.6(4) . . ?
C43 C44 H44 119.7 . . ?
C45 C44 H44 119.7 . . ?
C46 C45 C44 119.1(4) . . ?
C46 C45 H45 120.5 . . ?
C44 C45 H45 120.5 . . ?
C45 C46 C41 121.8(4) . . ?
C45 C46 H46 119.1 . . ?
C41 C46 H46 119.1 . . ?
C56 C51 C52 116.6(3) . . ?
C56 C51 C57 119.4(3) . . ?
C52 C51 C57 123.9(3) . . ?
O52 C57 O51 125.1(3) . . ?
O52 C57 C51 119.6(3) . . ?
O51 C57 C51 115.3(3) . . ?
C57 O51 Cu1 125.7(2) . . ?
C57 O52 Cu1 123.2(2) . 2_566 ?
F52 C52 C53 117.4(4) . . ?
F52 C52 C51 120.6(3) . . ?
C53 C52 C51 122.0(4) . . ?
C52 C53 C54 120.0(4) . . ?
C52 C53 H53 120.0 . . ?
C54 C53 H53 120.0 . . ?
C53 C54 C55 119.6(4) . . ?
C53 C54 H54 120.2 . . ?
C55 C54 H54 120.2 . . ?
C56 C55 C54 119.4(4) . . ?
C56 C55 H55 120.3 . . ?
C54 C55 H55 120.3 . . ?
C55 C56 C51 122.3(4) . . ?
C55 C56 H56 118.8 . . ?
C51 C56 H56 118.8 . . ?

loop_
_geom_bond_atom_site_label_1
_geom_bond_atom_site_label_2
_geom_bond_distance
_geom_bond_site_symmetry_2
_geom_bond_publ_flag
Cu1 O41 1.938(3) . ?
Cu1 O42 1.953(3) 2_566 ?
Cu1 O52 1.961(3) 2_566 ?
Cu1 O51 1.966(3) . ?
Cu1 N11 2.154(3) . ?
Cu1 Cu1 2.6936(8) 2_566 ?
N1S C1S 1.118(7) . ?
C1S C2S 1.451(8) . ?
C2S H2A 0.9800 . ?
C2S H2B 0.9800 . ?
C2S H2C 0.9800 . ?
N2S C3S 1.167(9) . ?
C3S C4S 1.474(9) . ?
C4S H4A 0.9800 . ?
C4S H4B 0.9800 . ?
C4S H4C 0.9800 . ?
N11 C12 1.322(4) . ?
N11 C15 1.379(4) . ?
C12 N13 1.360(4) . ?
C12 C21 1.471(4) . ?
N13 C14 1.363(4) . ?
N13 C38 1.457(4) . ?
C14 C15 1.345(5) . ?
C14 H14 0.9500 . ?
C15 H15 0.9500 . ?
C21 C22 1.382(5) . ?
C21 C26 1.388(5) . ?
C22 C23 1.393(5) . ?
C22 H22 0.9500 . ?
C23 C24 1.370(6) . ?
C23 H23 0.9500 . ?
C24 C25 1.371(6) . ?
C24 H24 0.9500 . ?
C25 C26 1.376(5) . ?
C25 H25 0.9500 . ?
C26 H26 0.9500 . ?
C31 C36 1.383(5) . ?
C31 C32 1.390(5) . ?
C31 C37 1.485(5) . ?
N31 C37 1.333(5) . ?
N31 H31A 0.95(5) . ?
N31 H31B 0.68(5) . ?
O31 C37 1.227(5) . ?
C32 C33 1.373(5) . ?
C32 H32 0.9500 . ?
C33 C34 1.393(5) . ?
C33 C38 1.495(5) . ?
C34 C35 1.364(6) . ?
C34 H34 0.9500 . ?
C35 C36 1.381(6) . ?
C35 H35 0.9500 . ?
C36 H36 0.9500 . ?
C38 H38A 0.9900 . ?
C38 H38B 0.9900 . ?
C41 C42 1.378(5) . ?
C41 C46 1.379(5) . ?
C41 C47 1.499(4) . ?
C47 O42 1.241(4) . ?
C47 O41 1.243(4) . ?
O42 Cu1 1.953(3) 2_566 ?
C42 F42 1.341(5) . ?
C42 C43 1.371(6) . ?
C43 C44 1.371(7) . ?
C43 H43 0.9500 . ?
C44 C45 1.381(7) . ?
C44 H44 0.9500 . ?
C45 C46 1.374(6) . ?
C45 H45 0.9500 . ?
C46 H46 0.9500 . ?
C51 C56 1.379(5) . ?
C51 C52 1.395(5) . ?
C51 C57 1.500(5) . ?
C57 O52 1.247(4) . ?
C57 O51 1.249(4) . ?
O52 Cu1 1.961(3) 2_566 ?
C52 F52 1.339(5) . ?
C52 C53 1.364(5) . ?
C53 C54 1.376(6) . ?
C53 H53 0.9500 . ?
C54 C55 1.382(7) . ?
C54 H54 0.9500 . ?
C55 C56 1.375(6) . ?
C55 H55 0.9500 . ?
C56 H56 0.9500 . ?

loop_
_geom_hbond_atom_site_label_D
_geom_hbond_atom_site_label_H
_geom_hbond_atom_site_label_A
_geom_hbond_distance_DH
_geom_hbond_distance_HA
_geom_hbond_distance_DA
_geom_hbond_angle_DHA
_geom_hbond_site_symmetry_A
N31 H31A O31 0.95(5) 1.91(5) 2.852(5) 169(4) 2

loop_
_geom_torsion_atom_site_label_1
_geom_torsion_atom_site_label_2
_geom_torsion_atom_site_label_3
_geom_torsion_atom_site_label_4
_geom_torsion
_geom_torsion_site_symmetry_1
_geom_torsion_site_symmetry_2
_geom_torsion_site_symmetry_3
_geom_torsion_site_symmetry_4
_geom_torsion_publ_flag
O41 Cu1 N11 C12 17.0(3) . . . . ?
O42 Cu1 N11 C12 -164.7(3) 2_566 . . . ?
O52 Cu1 N11 C12 -75.0(3) 2_566 . . . ?
O51 Cu1 N11 C12 106.1(3) . . . . ?
O41 Cu1 N11 C15 -152.8(3) . . . . ?
O42 Cu1 N11 C15 25.4(3) 2_566 . . . ?
O52 Cu1 N11 C15 115.1(3) 2_566 . . . ?
O51 Cu1 N11 C15 -63.8(3) . . . . ?
C15 N11 C12 N13 -0.2(4) . . . . ?
Cu1 N11 C12 N13 -171.0(2) . . . . ?
C15 N11 C12 C21 -175.5(3) . . . . ?
Cu1 N11 C12 C21 13.7(5) . . . . ?
N11 C12 N13 C14 -0.7(4) . . . . ?
C21 C12 N13 C14 174.7(3) . . . . ?
N11 C12 N13 C38 -174.2(3) . . . . ?
C21 C12 N13 C38 1.2(5) . . . . ?
C12 N13 C14 C15 1.3(4) . . . . ?
C38 N13 C14 C15 175.1(3) . . . . ?
N13 C14 C15 N11 -1.5(4) . . . . ?
C12 N11 C15 C14 1.1(4) . . . . ?
Cu1 N11 C15 C14 173.5(2) . . . . ?
N11 C12 C21 C22 -128.1(4) . . . . ?
N13 C12 C21 C22 57.2(5) . . . . ?
N11 C12 C21 C26 52.3(5) . . . . ?
N13 C12 C21 C26 -122.4(4) . . . . ?
C26 C21 C22 C23 0.5(5) . . . . ?
C12 C21 C22 C23 -179.1(3) . . . . ?
C21 C22 C23 C24 0.7(6) . . . . ?
C22 C23 C24 C25 -1.1(6) . . . . ?
C23 C24 C25 C26 0.1(7) . . . . ?
C24 C25 C26 C21 1.2(6) . . . . ?
C22 C21 C26 C25 -1.5(6) . . . . ?
C12 C21 C26 C25 178.1(3) . . . . ?
C36 C31 C37 O31 -153.9(4) . . . . ?
C32 C31 C37 O31 24.0(5) . . . . ?
C36 C31 C37 N31 25.6(5) . . . . ?
C32 C31 C37 N31 -156.5(3) . . . . ?
C36 C31 C32 C33 -1.2(5) . . . . ?
C37 C31 C32 C33 -179.1(3) . . . . ?
C31 C32 C33 C34 2.3(5) . . . . ?
C31 C32 C33 C38 -175.6(3) . . . . ?
C32 C33 C34 C35 -1.6(5) . . . . ?
C38 C33 C34 C35 176.4(4) . . . . ?
C33 C34 C35 C36 -0.2(6) . . . . ?
C34 C35 C36 C31 1.3(6) . . . . ?
C32 C31 C36 C35 -0.7(5) . . . . ?
C37 C31 C36 C35 177.2(3) . . . . ?
C12 N13 C38 C33 93.0(4) . . . . ?
C14 N13 C38 C33 -79.4(4) . . . . ?
C32 C33 C38 N13 -22.7(5) . . . . ?
C34 C33 C38 N13 159.4(3) . . . . ?
C42 C41 C47 O42 10.0(5) . . . . ?
C46 C41 C47 O42 -170.3(3) . . . . ?
C42 C41 C47 O41 -170.3(4) . . . . ?
C46 C41 C47 O41 9.4(5) . . . . ?
O42 C47 O41 Cu1 -0.2(6) . . . . ?
C41 C47 O41 Cu1 -179.9(2) . . . . ?
O42 Cu1 O41 C47 2.0(8) 2_566 . . . ?
O52 Cu1 O41 C47 -83.7(3) 2_566 . . . ?
O51 Cu1 O41 C47 82.4(3) . . . . ?
N11 Cu1 O41 C47 174.8(3) . . . . ?
Cu1 Cu1 O41 C47 0.4(3) 2_566 . . . ?
O41 C47 O42 Cu1 -0.4(6) . . . 2_566 ?
C41 C47 O42 Cu1 179.3(2) . . . 2_566 ?
C46 C41 C42 F42 -177.5(3) . . . . ?
C47 C41 C42 F42 2.2(6) . . . . ?
C46 C41 C42 C43 1.0(6) . . . . ?
C47 C41 C42 C43 -179.3(4) . . . . ?
F42 C42 C43 C44 178.0(4) . . . . ?
C41 C42 C43 C44 -0.5(7) . . . . ?
C42 C43 C44 C45 -0.1(8) . . . . ?
C43 C44 C45 C46 0.2(8) . . . . ?
C44 C45 C46 C41 0.3(7) . . . . ?
C42 C41 C46 C45 -0.9(6) . . . . ?
C47 C41 C46 C45 179.4(4) . . . . ?
C56 C51 C57 O52 -167.6(3) . . . . ?
C52 C51 C57 O52 13.8(5) . . . . ?
C56 C51 C57 O51 12.4(5) . . . . ?
C52 C51 C57 O51 -166.2(3) . . . . ?
O52 C57 O51 Cu1 0.2(6) . . . . ?
C51 C57 O51 Cu1 -179.8(2) . . . . ?
O41 Cu1 O51 C57 -83.7(3) . . . . ?
O42 Cu1 O51 C57 82.2(3) 2_566 . . . ?
O52 Cu1 O51 C57 -0.7(8) 2_566 . . . ?
N11 Cu1 O51 C57 174.9(3) . . . . ?
Cu1 Cu1 O51 C57 -0.2(3) 2_566 . . . ?
O51 C57 O52 Cu1 0.0(5) . . . 2_566 ?
C51 C57 O52 Cu1 180.0(2) . . . 2_566 ?
C56 C51 C52 F52 -179.9(3) . . . . ?
C57 C51 C52 F52 -1.2(5) . . . . ?
C56 C51 C52 C53 -0.5(5) . . . . ?
C57 C51 C52 C53 178.1(3) . . . . ?
F52 C52 C53 C54 179.4(4) . . . . ?
C51 C52 C53 C54 0.0(6) . . . . ?
C52 C53 C54 C55 0.1(6) . . . . ?
C53 C54 C55 C56 0.3(7) . . . . ?
C54 C55 C56 C51 -0.9(7) . . . . ?
C52 C51 C56 C55 1.0(6) . . . . ?
C57 C51 C56 C55 -177.7(4) . . . . ?
